data_4512031
loop_
_publ_author_name
'Yadav, Priyanka'
'Dutta, Pradip Kr.'
'Ballabh, Amar'

_publ_section_title
;
 Combinatorial Library Approach to Realize 2-Aminothiazole-Based
 Two-Component Hydrogelator: A Structure--Property Correlation
;
_journal_issue 11
_journal_name_full 'Crystal Growth &amp; Design'
_journal_page_first 5966
_journal_paper_doi 10.1021/cg501156p
_journal_volume 14
_journal_year 2014
_chemical_formula_sum 'C16 H26 N4 O4 S2'
_chemical_formula_weight 402.55
_chemical_name_systematic
; 
 ? 
;
_space_group_IT_number 14
_symmetry_cell_setting monoclinic
_symmetry_space_group_name_Hall '-P 2ybc'
_symmetry_space_group_name_H-M 'P 1 21/c 1'
_atom_sites_solution_hydrogens geom
_atom_sites_solution_primary direct
_atom_sites_solution_secondary difmap
_audit_creation_method SHELXL-97
_cell_angle_alpha 90.00
_cell_angle_beta 97.883(4)
_cell_angle_gamma 90.00
_cell_formula_units_Z 2
_cell_length_a 5.2800(2)
_cell_length_b 22.5958(11)
_cell_length_c 8.6882(4)
_cell_measurement_temperature 293(2)
_cell_volume 1026.76(8)
_computing_cell_refinement
;
CrysAlisPro, Agilent Technologies,
Version 1.171.36.28 (release 01-02-2013 CrysAlis171 .NET)
(compiled Feb  1 2013,16:14:44)
;
_computing_data_collection
;
CrysAlisPro, Agilent Technologies,
Version 1.171.36.28 (release 01-02-2013 CrysAlis171 .NET)
(compiled Feb  1 2013,16:14:44)
;
_computing_data_reduction
;
CrysAlisPro, Agilent Technologies,
Version 1.171.36.28 (release 01-02-2013 CrysAlis171 .NET)
(compiled Feb  1 2013,16:14:44)
;
_computing_molecular_graphics
;
O. V. Dolomanov, L. J. Bourhis, R. J. Gildea, J. A. K. Howard and H. Puschmann,
OLEX2: a complete structure solution, refinement and analysis program.
J. Appl. Cryst. (2009). 42, 339-341.
;
_computing_publication_material
;
O. V. Dolomanov, L. J. Bourhis, R. J. Gildea, J. A. K. Howard and H. Puschmann,
OLEX2: a complete structure solution, refinement and analysis program.
J. Appl. Cryst. (2009). 42, 339-341.
;
_computing_structure_refinement 'SHELXL-97 (Sheldrick, 1997)'
_computing_structure_solution 'SHELXS-97 (Sheldrick, 1990)'
_diffrn_ambient_temperature 293(2)
_diffrn_measured_fraction_theta_full 0.975
_diffrn_measured_fraction_theta_max 0.975
_diffrn_measurement_device_type 'Xcalibur, Eos, Gemini'
_diffrn_measurement_method '\w scans'
_diffrn_radiation_monochromator graphite
_diffrn_radiation_source 'Enhance (Cu) X-ray Source'
_diffrn_radiation_type CuK\a
_diffrn_radiation_wavelength 1.54184
_diffrn_reflns_av_R_equivalents 0.0202
_diffrn_reflns_av_sigmaI/netI 0.0307
_diffrn_reflns_limit_h_max 3
_diffrn_reflns_limit_h_min -6
_diffrn_reflns_limit_k_max 25
_diffrn_reflns_limit_k_min -27
_diffrn_reflns_limit_l_max 10
_diffrn_reflns_limit_l_min -9
_diffrn_reflns_number 3521
_diffrn_reflns_theta_full 71.88
_diffrn_reflns_theta_max 71.88
_diffrn_reflns_theta_min 3.91
_exptl_absorpt_coefficient_mu 2.591
_exptl_absorpt_correction_T_max 1.00000
_exptl_absorpt_correction_T_min 0.63441
_exptl_absorpt_correction_type multi-scan
_exptl_absorpt_process_details
;
CrysAlisPro, Agilent Technologies,
Version 1.171.36.28 (release 01-02-2013 CrysAlis171 .NET)
(compiled Feb  1 2013,16:14:44)
Empirical absorption correction using spherical harmonics,
 implemented in SCALE3 ABSPACK scaling algorithm.
;
_exptl_crystal_colour brown
_exptl_crystal_density_diffrn 1.302
_exptl_crystal_density_method 'not measured'
_exptl_crystal_description needle
_exptl_crystal_F_000 428
_exptl_crystal_size_max 0.32
_exptl_crystal_size_mid 0.27
_exptl_crystal_size_min 0.18
_refine_diff_density_max 0.307
_refine_diff_density_min -0.191
_refine_diff_density_rms 0.054
_refine_ls_extinction_method none
_refine_ls_goodness_of_fit_ref 0.840
_refine_ls_hydrogen_treatment mixed
_refine_ls_matrix_type full
_refine_ls_number_parameters 131
_refine_ls_number_reflns 1969
_refine_ls_number_restraints 0
_refine_ls_restrained_S_all 0.840
_refine_ls_R_factor_all 0.0634
_refine_ls_R_factor_gt 0.0546
_refine_ls_shift/su_max 0.000
_refine_ls_shift/su_mean 0.000
_refine_ls_structure_factor_coef Fsqd
_refine_ls_weighting_details 'calc w=1/[\s^2^(Fo^2^)+(0.2000P)^2^+0.0000P] where P=(Fo^2^+2Fc^2^)/3'
_refine_ls_weighting_scheme calc
_refine_ls_wR_factor_gt 0.1828
_refine_ls_wR_factor_ref 0.2056
_reflns_number_gt 1604
_reflns_number_total 1969
_reflns_threshold_expression >2sigma(I)
_cod_data_source_file cg501156p_si_002.cif
_cod_data_source_block b2a5
_cod_depositor_comments
;
The following automatic conversions were performed:

'_symmetry_cell_setting' value 'Monoclinic' changed to 'monoclinic'
according to
/home/saulius/struct/COD-crude-data--automatic-downloads/rss-feeds/ACS/lib/dictionaries/cif_core.dic
dictionary named 'cif_core.dic' version 2.4.2 from 2011-04-26.

Automatic conversion script
Id: cif_fix_values 2281 2013-09-26 08:29:07Z andrius 

 Adding full bibliography for 4512027--4512037.cif.
;
_cod_original_sg_symbol_H-M 'P 21/c'
_cod_database_code 4512031

loop_
_symmetry_equiv_pos_as_xyz
'x, y, z'
'-x, y+1/2, -z+1/2'
'-x, -y, -z'
'x, -y-1/2, z-1/2'

loop_
_atom_site_label
_atom_site_type_symbol
_atom_site_fract_x
_atom_site_fract_y
_atom_site_fract_z
_atom_site_U_iso_or_equiv
_atom_site_adp_type
_atom_site_occupancy
_atom_site_symmetry_multiplicity
_atom_site_calc_flag
_atom_site_refinement_flags
S1 S 0.07528(13) 0.34722(3) 0.22153(8) 0.0797(4) Uani 1 1 d .
O1 O -0.1120(4) 0.34986(7) 0.6117(2) 0.0697(5) Uani 1 1 d .
O2 O -0.1986(3) 0.44573(7) 0.6190(2) 0.0768(6) Uani 1 1 d .
N3 N 0.4799(3) 0.33411(9) 0.4146(2) 0.0586(5) Uani 1 1 d .
N1 N 0.3376(5) 0.43145(11) 0.3983(3) 0.0789(7) Uani 1 1 d .
C2 C -0.0666(4) 0.40331(9) 0.6623(2) 0.0539(5) Uani 1 1 d .
C1 C 0.3178(4) 0.37459(11) 0.3576(3) 0.0607(6) Uani 1 1 d .
C3 C 0.4190(5) 0.27850(11) 0.3530(3) 0.0664(6) Uani 1 1 d .
C C 0.2349(4) 0.46977(10) 0.8410(3) 0.0608(6) Uani 1 1 d .
HA H 0.0887 0.4863 0.8823 0.073 Uiso 1 1 calc R
HB H 0.2710 0.4948 0.7559 0.073 Uiso 1 1 calc R
C4 C 0.1699(4) 0.40795(9) 0.7801(3) 0.0600(6) Uani 1 1 d .
H4A H 0.3138 0.3929 0.7336 0.072 Uiso 1 1 calc R
H4B H 0.1484 0.3826 0.8675 0.072 Uiso 1 1 calc R
C5 C 0.4651(4) 0.46973(10) 0.9675(3) 0.0648(6) Uani 1 1 d .
H5A H 0.4289 0.4441 1.0514 0.078 Uiso 1 1 calc R
H5B H 0.6108 0.4533 0.9253 0.078 Uiso 1 1 calc R
C7 C 0.2086(6) 0.27756(13) 0.2480(4) 0.0799(8) Uani 1 1 d .
H7 H 0.1426 0.2438 0.1960 0.096 Uiso 1 1 calc R
C8 C 0.5900(6) 0.22789(12) 0.4101(5) 0.0851(9) Uani 1 1 d .
H8A H 0.7635 0.2375 0.3984 0.128 Uiso 1 1 calc R
H8B H 0.5382 0.1931 0.3507 0.128 Uiso 1 1 calc R
H8C H 0.5778 0.2207 0.5177 0.128 Uiso 1 1 calc R
H1 H -0.259(8) 0.3434(16) 0.540(6) 0.107(13) Uiso 1 1 d .
H1A H 0.250(7) 0.4553(15) 0.371(4) 0.076(9) Uiso 1 1 d .
H1B H 0.464(9) 0.444(2) 0.463(7) 0.126(16) Uiso 1 1 d .

loop_
_atom_site_aniso_label
_atom_site_aniso_U_11
_atom_site_aniso_U_22
_atom_site_aniso_U_33
_atom_site_aniso_U_23
_atom_site_aniso_U_13
_atom_site_aniso_U_12
S1 0.0685(5) 0.0954(6) 0.0683(5) -0.0003(3) -0.0151(3) -0.0196(3)
O1 0.0731(11) 0.0490(8) 0.0781(11) -0.0045(7) -0.0211(8) -0.0064(7)
O2 0.0676(10) 0.0560(9) 0.0963(13) -0.0146(8) -0.0268(9) 0.0022(7)
N3 0.0546(10) 0.0568(10) 0.0624(11) -0.0077(7) 0.0006(8) -0.0109(7)
N1 0.0791(14) 0.0585(12) 0.0901(15) -0.0015(10) -0.0203(12) 0.0009(10)
C2 0.0548(10) 0.0508(11) 0.0533(10) -0.0018(8) -0.0021(8) -0.0054(8)
C1 0.0555(11) 0.0671(13) 0.0567(11) -0.0002(9) -0.0023(8) -0.0135(9)
C3 0.0649(12) 0.0631(13) 0.0715(14) -0.0150(11) 0.0101(11) -0.0188(10)
C 0.0561(11) 0.0649(13) 0.0580(11) -0.0085(9) -0.0041(9) -0.0094(9)
C4 0.0588(11) 0.0577(12) 0.0585(12) -0.0002(9) -0.0099(9) -0.0056(8)
C5 0.0581(12) 0.0693(15) 0.0625(12) -0.0065(10) -0.0076(10) -0.0103(9)
C7 0.0788(16) 0.0797(16) 0.0785(15) -0.0201(13) 0.0013(13) -0.0285(13)
C8 0.0793(16) 0.0585(14) 0.116(2) -0.0231(14) 0.0088(15) -0.0076(12)

loop_
_atom_type_symbol
_atom_type_description
_atom_type_scat_dispersion_real
_atom_type_scat_dispersion_imag
_atom_type_scat_source
C C 0.0181 0.0091 'International Tables Vol C Tables 4.2.6.8 and 6.1.1.4'
H H 0.0000 0.0000 'International Tables Vol C Tables 4.2.6.8 and 6.1.1.4'
N N 0.0311 0.0180 'International Tables Vol C Tables 4.2.6.8 and 6.1.1.4'
O O 0.0492 0.0322 'International Tables Vol C Tables 4.2.6.8 and 6.1.1.4'
S S 0.3331 0.5567 'International Tables Vol C Tables 4.2.6.8 and 6.1.1.4'

loop_
_geom_angle_atom_site_label_1
_geom_angle_atom_site_label_2
_geom_angle_atom_site_label_3
_geom_angle
_geom_angle_site_symmetry_1
C7 S1 C1 89.14(12) .
C1 N3 C3 112.6(2) .
O2 C2 O1 123.99(19) .
O2 C2 C4 122.88(18) .
O1 C2 C4 113.13(18) .
N3 C1 N1 123.5(2) .
N3 C1 S1 113.21(17) .
N1 C1 S1 123.3(2) .
C7 C3 N3 113.9(3) .
C7 C3 C8 128.3(2) .
N3 C3 C8 117.8(2) .
C4 C C5 111.8(2) .
C2 C4 C 115.36(18) .
C5 C5 C 113.6(3) 3_667
C3 C7 S1 111.20(19) .

loop_
_geom_bond_atom_site_label_1
_geom_bond_atom_site_label_2
_geom_bond_distance
_geom_bond_site_symmetry_2
S1 C7 1.727(3) .
S1 C1 1.733(2) .
O1 C2 1.296(3) .
O2 C2 1.214(3) .
N3 C1 1.303(3) .
N3 C3 1.386(3) .
N1 C1 1.333(3) .
C2 C4 1.506(3) .
C3 C7 1.337(4) .
C3 C8 1.499(4) .
C C4 1.516(3) .
C C5 1.523(3) .
C5 C5 1.506(4) 3_667
